data_2005184
loop_
_publ_author_name
'Panneerselvam, K.'
'Soriano-Garc\'ia, M.'

_publ_section_title
;
 2-Chlorobenzimidazole
;
_journal_issue 7
_journal_name_full 'Acta Crystallographica Section C'
_journal_page_first 1799
_journal_page_last 1801
_journal_paper_doi 10.1107/S0108270195017203
_journal_volume 52
_journal_year 1996
_chemical_formula_structural 'C7 H5 Cl1 N2'
_chemical_formula_sum 'C7 H5 Cl N2'
_chemical_formula_weight 152.58
_chemical_name_common 2-chlorobenzimidazole
_chemical_name_systematic ?
_space_group_IT_number 61
_symmetry_cell_setting orthorhombic
_symmetry_space_group_name_Hall '-P 2ac 2ab'
_symmetry_space_group_name_H-M 'P b c a'
_audit_creation_method SHELXL
_cell_angle_alpha 90.00
_cell_angle_beta 90.00
_cell_angle_gamma 90.00
_cell_formula_units_Z 8
_cell_length_a 9.937(4)
_cell_length_b 9.192(1)
_cell_length_c 14.417(3)
_cell_measurement_reflns_used 25
_cell_measurement_temperature 293(2)
_cell_measurement_theta_max 45
_cell_measurement_theta_min 15
_cell_volume 1316.9(6)
_computing_cell_refinement 'XSCANS (Siemens, 1991)'
_computing_data_collection 'P4 diffractometer software'
_computing_data_reduction XSCANS
_computing_molecular_graphics 'SHELXTL-Plus (Sheldrick, 1990)'
_computing_publication_material 'SHELXL93 (Sheldrick, 1993)'
_computing_structure_refinement 'SHELXL93 (Sheldrick, 1993)'
_computing_structure_solution 'SHELXS86 (Sheldrick, 1985)'
_diffrn_ambient_temperature 293(2)
_diffrn_measurement_device 'P4 diffractometer'
_diffrn_measurement_method \q/2\q
_diffrn_radiation_monochromator graphite
_diffrn_radiation_source 'fine-focus sealed tube'
_diffrn_radiation_type CuK\a
_diffrn_radiation_wavelength 1.54178
_diffrn_reflns_av_R_equivalents 0.0000
_diffrn_reflns_av_sigmaI/netI 0.0190
_diffrn_reflns_limit_h_max 10
_diffrn_reflns_limit_h_min 0
_diffrn_reflns_limit_k_max 9
_diffrn_reflns_limit_k_min 0
_diffrn_reflns_limit_l_max 15
_diffrn_reflns_limit_l_min 0
_diffrn_reflns_number 779
_diffrn_reflns_theta_max 56.74
_diffrn_reflns_theta_min 2.00
_diffrn_standards_decay_% 2
_diffrn_standards_interval_count 100
_diffrn_standards_number 3
_exptl_absorpt_coefficient_mu 4.385
_exptl_absorpt_correction_T_max 0.496
_exptl_absorpt_correction_T_min 0.067
_exptl_absorpt_correction_type 'semi-empirical via \y scan'
_exptl_crystal_colour colourless
_exptl_crystal_density_diffrn 1.539
_exptl_crystal_description rectangular
_exptl_crystal_F_000 624
_exptl_crystal_size_max 0.30
_exptl_crystal_size_mid 0.25
_exptl_crystal_size_min 0.22
_refine_diff_density_max 0.175
_refine_diff_density_min -0.131
_refine_ls_extinction_method none
_refine_ls_goodness_of_fit_all 1.231
_refine_ls_goodness_of_fit_obs 1.259
_refine_ls_hydrogen_treatment 'All H atoms are refined isotropically'
_refine_ls_matrix_type full
_refine_ls_number_parameters 111
_refine_ls_number_reflns 776
_refine_ls_number_restraints 0
_refine_ls_restrained_S_all 1.375
_refine_ls_restrained_S_obs 1.259
_refine_ls_R_factor_all 0.0499
_refine_ls_R_factor_obs 0.0482
_refine_ls_shift/esd_max -0.004
_refine_ls_shift/esd_mean 0.000
_refine_ls_structure_factor_coef Fsqd
_refine_ls_weighting_scheme
;
calc w = 1/[\s^2^(F~o~^2^) + (0.0732P)^2^ + 0.4705P]
where P = (F~o~^2^ + 2F~c~^2^)/3
;
_refine_ls_wR_factor_all 0.1736
_refine_ls_wR_factor_obs 0.1515
_reflns_number_observed 717
_reflns_number_total 779
_reflns_observed_criterion >2sigma(I)
_cod_data_source_file sz1041.cif
_cod_data_source_block I
_cod_original_formula_sum 'C7 H5 Cl1 N2'
_cod_database_code 2005184

loop_
_symmetry_equiv_pos_as_xyz
'x, y, z'
'-x+1/2, -y, z+1/2'
'-x, y+1/2, -z+1/2'
'x+1/2, -y+1/2, -z'
'-x, -y, -z'
'x+1/2, y, -z+1/2'
'x, -y+1/2, z+1/2'
'-x+1/2, y+1/2, z'

loop_
_atom_site_aniso_label
_atom_site_aniso_U_11
_atom_site_aniso_U_22
_atom_site_aniso_U_33
_atom_site_aniso_U_12
_atom_site_aniso_U_13
_atom_site_aniso_U_23
Cl1 0.0970(10) 0.0840(10) 0.0980(10) 0.0010(10) 0.0000(10) 0.0200(10)
C1 0.077(2) 0.070(2) 0.068(2) 0.001(2) 0.000(2) -0.006(2)
C2 0.086(3) 0.085(3) 0.074(2) -0.002(2) 0.003(2) -0.002(2)
C3 0.092(3) 0.081(2) 0.074(2) -0.007(2) 0.006(2) -0.002(2)
C4 0.110(3) 0.081(2) 0.068(2) 0.004(2) -0.005(2) 0.000(2)
C5 0.090(3) 0.085(3) 0.072(2) 0.002(2) -0.004(2) 0.000(2)
C6 0.075(2) 0.073(2) 0.071(2) -0.002(2) 0.001(2) -0.008(2)
N7 0.089(2) 0.073(2) 0.077(2) -0.0010(10) -0.0010(10) -0.0010(10)
C8 0.083(2) 0.068(2) 0.075(2) 0.003(2) -0.001(2) -0.003(2)
N9 0.071(2) 0.076(2) 0.078(2) 0.0000(10) 0.0040(10) 0.0010(10)

loop_
_atom_site_label
_atom_site_occupancy
_atom_site_fract_x
_atom_site_fract_y
_atom_site_fract_z
_atom_site_U_iso_or_equiv
_atom_site_thermal_displace_type
_atom_site_calc_flag
_atom_site_type_symbol
Cl1 1 0.4035(1) 0.8919(1) 0.4074(1) 0.0932(6) Uani d Cl
C1 1 0.3336(4) 0.5947(4) 0.5855(2) 0.0717(10) Uani d C
C2 1 0.2630(5) 0.4948(4) 0.6377(3) 0.0816(11) Uani d C
C3 1 0.3337(4) 0.4102(4) 0.6985(2) 0.0824(11) Uani d C
C4 1 0.4731(5) 0.4262(4) 0.7083(2) 0.0862(11) Uani d C
C5 1 0.5434(4) 0.5276(4) 0.6574(2) 0.0820(11) Uani d C
C6 1 0.4715(4) 0.6126(4) 0.5948(2) 0.0731(10) Uani d C
N7 1 0.5175(3) 0.7213(3) 0.5343(2) 0.0797(9) Uani d N
C8 1 0.4081(3) 0.7607(4) 0.4920(3) 0.0752(10) Uani d C
N9 1 0.2945(3) 0.6925(3) 0.5173(2) 0.0748(9) Uani d N
H2 1 0.1816(44) 0.4819(50) 0.6268(30) 0.092(14) Uiso d H
H3 1 0.2735(39) 0.3418(40) 0.7352(26) 0.085(10) Uiso d H
H4 1 0.5254(34) 0.3690(34) 0.7493(23) 0.064(9) Uiso d H
H5 1 0.6409(46) 0.5455(48) 0.6626(28) 0.095(12) Uiso d H
H9 1 0.2058(56) 0.7167(60) 0.5071(35) 0.125(16) Uiso d H

loop_
_atom_type_symbol
_atom_type_description
_atom_type_scat_dispersion_real
_atom_type_scat_dispersion_imag
_atom_type_scat_source
C C 0.0181 0.0091 'International Tables Vol C Tables 4.2.6.8 and 6.1.1.4'
H H 0.0000 0.0000 'International Tables Vol C Tables 4.2.6.8 and 6.1.1.4'
N N 0.0311 0.0180 'International Tables Vol C Tables 4.2.6.8 and 6.1.1.4'
Cl Cl 0.3639 0.7018 'International Tables Vol C Tables 4.2.6.8 and 6.1.1.4'

loop_
_geom_angle_atom_site_label_1
_geom_angle_atom_site_label_2
_geom_angle_atom_site_label_3
_geom_angle
_geom_angle_publ_flag
C2 C1 C6 122.0(3) yes
C2 C1 N9 132.5(4) yes
C6 C1 N9 105.6(3) yes
C3 C2 C1 117.9(4) yes
C3 C2 H2 123.(3) no
C1 C2 H2 119.(3) no
C2 C3 C4 120.9(4) yes
C2 C3 H3 113.(2) no
C4 C3 H3 127.(2) no
C5 C4 C3 121.3(4) yes
C5 C4 H4 116.(2) no
C3 C4 H4 123.(2) no
C4 C5 C6 117.7(4) yes
C4 C5 H5 125.(3) no
C6 C5 H5 117.(3) no
C1 C6 C5 120.2(3) yes
C1 C6 N7 110.3(3) yes
C5 C6 N7 129.5(4) yes
C8 N7 C6 102.6(3) yes
N7 C8 N9 116.5(3) yes
N7 C8 Cl1 123.5(3) yes
N9 C8 Cl1 120.0(3) yes
C8 N9 C1 105.0(3) yes
C8 N9 H9 131.(3) no
C1 N9 H9 123.(3) no

loop_
_geom_bond_atom_site_label_1
_geom_bond_atom_site_label_2
_geom_bond_distance
_geom_bond_publ_flag
Cl1 C8 1.715(4) yes
C1 C2 1.379(5) yes
C1 C6 1.386(6) yes
C1 N9 1.388(5) yes
C2 C3 1.366(6) yes
C2 H2 0.83(4) no
C3 C4 1.400(7) yes
C3 H3 1.02(4) no
C4 C5 1.376(5) yes
C4 H4 0.95(3) no
C5 C6 1.392(5) yes
C5 H5 0.98(5) no
C6 N7 1.403(4) yes
N7 C8 1.298(4) yes
C8 N9 1.342(5) yes
N9 H9 0.92(6) no

loop_
_cod_related_entry_id
_cod_related_entry_database
_cod_related_entry_code
1 ChemSpider 70932
